data_4087824
loop_
_publ_author_name
'Wekesa, Francis S.'
'Arias-Ugarte, Renzo'
'Kong, Lydia'
'Sumner, Zachary'
'McGovern, Gregory P.'
'Findlater, Michael'

_publ_section_title
;
 Iron-Catalyzed Hydrosilylation of Aldehydes and Ketones under
 Solvent-Free Conditions
;
_journal_issue 20
_journal_name_full Organometallics
_journal_page_first 5051
_journal_paper_doi 10.1021/acs.organomet.5b00630
_journal_volume 34
_journal_year 2015
_chemical_formula_sum 'C36 H40 Cl2 Fe N2'
_chemical_formula_weight 627.45
_space_group_IT_number 14
_space_group_name_Hall '-P 2ybc'
_space_group_name_H-M_alt 'P 1 21/c 1'
_symmetry_cell_setting monoclinic
_symmetry_Int_Tables_number 14
_symmetry_space_group_name_Hall '-P 2ybc'
_symmetry_space_group_name_H-M 'P 1 21/c 1'
_atom_sites_solution_hydrogens geom
_atom_sites_solution_primary dual
_atom_sites_solution_secondary difmap
_audit_creation_date 2015-01-20T08:01:26-00:00
_audit_creation_method 'WinGX routine CIF_UPDATE'
_cell_angle_alpha 90
_cell_angle_beta 114.091(2)
_cell_angle_gamma 90
_cell_formula_units_Z 8
_cell_length_a 27.177(4)
_cell_length_b 11.8714(19)
_cell_length_c 22.420(4)
_cell_measurement_reflns_used 9931
_cell_measurement_temperature 100(2)
_cell_measurement_theta_max 25.62
_cell_measurement_theta_min 2.30
_cell_volume 6603.3(19)
_computing_cell_refinement 'Bruker SAINT'
_computing_data_collection 'Bruker APEX2'
_computing_data_reduction 'Bruker SAINT'
_computing_structure_refinement 'SHELXL-2014 (Sheldrick, 2014)'
_computing_structure_solution 'SHELXS-97 (Sheldrick 2008)'
_diffrn_ambient_temperature 100(2)
_diffrn_measured_fraction_theta_full 1
_diffrn_measured_fraction_theta_max 0.989
_diffrn_radiation_type MoK\a
_diffrn_radiation_wavelength 0.71073
_diffrn_reflns_av_R_equivalents 0.0711
_diffrn_reflns_Laue_measured_fraction_full 1
_diffrn_reflns_Laue_measured_fraction_max 0.989
_diffrn_reflns_limit_h_max 33
_diffrn_reflns_limit_h_min -33
_diffrn_reflns_limit_k_max 14
_diffrn_reflns_limit_k_min -14
_diffrn_reflns_limit_l_max 27
_diffrn_reflns_limit_l_min -27
_diffrn_reflns_number 69852
_diffrn_reflns_point_group_measured_fraction_full 1
_diffrn_reflns_point_group_measured_fraction_max 0.989
_diffrn_reflns_theta_full 25.242
_diffrn_reflns_theta_max 25.795
_diffrn_reflns_theta_min 0.821
_exptl_absorpt_coefficient_mu 0.645
_exptl_absorpt_correction_T_max 0.7453
_exptl_absorpt_correction_T_min 0.6152
_exptl_absorpt_correction_type multi-scan
_exptl_absorpt_process_details SADABS
_exptl_crystal_colour green
_exptl_crystal_density_diffrn 1.262
_exptl_crystal_description blade
_exptl_crystal_F_000 2640
_exptl_crystal_size_max 0.33
_exptl_crystal_size_mid 0.14
_exptl_crystal_size_min 0.045
_refine_diff_density_max 0.556
_refine_diff_density_min -0.915
_refine_diff_density_rms 0.075
_refine_ls_extinction_method none
_refine_ls_goodness_of_fit_ref 1.064
_refine_ls_hydrogen_treatment constr
_refine_ls_matrix_type full
_refine_ls_number_parameters 741
_refine_ls_number_reflns 12619
_refine_ls_number_restraints 0
_refine_ls_restrained_S_all 1.064
_refine_ls_R_factor_all 0.0722
_refine_ls_R_factor_gt 0.0544
_refine_ls_shift/su_max 0.001
_refine_ls_shift/su_mean 0
_refine_ls_structure_factor_coef Fsqd
_refine_ls_weighting_details 'w=1/[\s^2^(Fo^2^)+(0.0722P)^2^+10.8129P] where P=(Fo^2^+2Fc^2^)/3'
_refine_ls_weighting_scheme calc
_refine_ls_wR_factor_gt 0.1368
_refine_ls_wR_factor_ref 0.152
_reflns_number_gt 10370
_reflns_number_total 12619
_reflns_threshold_expression 'I > 2\s(I)'
_cod_data_source_file om5b00630_si_002.cif
_cod_data_source_block BIAN-FeCl2
_cod_original_cell_volume 6603.2(18)
_cod_original_sg_symbol_H-M 'P 21/c'
_cod_database_code 4087824
_shelx_estimated_absorpt_t_min 0.815
_shelx_estimated_absorpt_t_max 0.972
_shelxl_version_number 2014-3

loop_
_symmetry_equiv_pos_as_xyz
'x, y, z'
'-x, y+1/2, -z+1/2'
'-x, -y, -z'
'x, -y-1/2, z-1/2'

loop_
_atom_site_label
_atom_site_type_symbol
_atom_site_fract_x
_atom_site_fract_y
_atom_site_fract_z
_atom_site_U_iso_or_equiv
_atom_site_adp_type
_atom_site_occupancy
_atom_site_calc_flag
Fe1 Fe 0.37676(3) 0.21398(5) 0.53624(3) 0.01975(15) Uani 1 d
Cl1 Cl 0.39315(5) 0.04135(10) 0.51099(5) 0.0254(3) Uani 1 d
Cl2 Cl 0.33503(6) 0.34253(11) 0.46097(6) 0.0369(3) Uani 1 d
Fe2 Fe 0.12632(2) 0.75930(6) 0.16146(3) 0.01754(15) Uani 1 d
Cl3 Cl 0.10640(4) 0.58594(9) 0.12036(5) 0.0231(2) Uani 1 d
Cl4 Cl 0.17044(5) 0.87300(11) 0.12272(6) 0.0342(3) Uani 1 d
N1 N 0.34834(14) 0.2036(3) 0.61177(18) 0.0204(8) Uani 1 d
N2 N 0.44319(15) 0.2844(3) 0.61723(18) 0.0190(8) Uani 1 d
N3 N 0.15404(14) 0.7624(3) 0.26469(17) 0.0174(8) Uani 1 d
N4 N 0.05900(13) 0.8306(3) 0.17383(17) 0.0175(8) Uani 1 d
C1 C 0.01356(18) 0.8904(4) 0.1269(2) 0.0196(9) Uani 1 d
C2 C 0.02951(16) 0.8556(3) 0.2665(2) 0.0164(9) Uani 1 d
C3 C 0.11633(17) 0.7831(4) 0.2836(2) 0.0176(9) Uani 1 d
C4 C 0.11303(17) 0.7926(4) 0.3470(2) 0.0180(9) Uani 1 d
C5 C 0.08109(18) 0.8414(4) 0.4480(2) 0.0227(10) Uani 1 d
H5 H 0.0713 0.8574 0.4832 0.027 Uiso 1 calc
C6 C 0.27761(18) 0.0715(4) 0.6097(2) 0.0274(11) Uani 1 d
C7 C 0.06168(16) 0.8365(3) 0.3341(2) 0.0159(9) Uani 1 d
C8 C 0.29431(17) 0.1817(4) 0.6062(2) 0.0226(10) Uani 1 d
C9 C 0.38532(18) 0.2411(4) 0.7334(2) 0.0205(9) Uani 1 d
C10 C 0.53331(19) 0.3926(4) 0.8364(2) 0.0254(10) Uani 1 d
H10 H 0.5676 0.4264 0.8593 0.03 Uiso 1 calc
C11 C 0.53679(19) 0.2941(4) 0.6267(2) 0.0247(11) Uani 1 d
C12 C 0.13090(18) 0.7970(4) 0.4605(2) 0.0218(10) Uani 1 d
H12 H 0.1547 0.7822 0.5046 0.026 Uiso 1 calc
C13 C 0.14839(18) 0.7721(4) 0.4106(2) 0.0223(10) Uani 1 d
H13 H 0.1833 0.7423 0.4205 0.027 Uiso 1 calc
C14 C 0.38479(17) 0.2303(4) 0.6682(2) 0.0181(9) Uani 1 d
C15 C 0.46867(17) 0.3124(4) 0.7380(2) 0.0196(9) Uani 1 d
C16 C -0.02057(17) 0.9033(4) 0.2484(2) 0.0205(9) Uani 1 d
H16 H -0.0428 0.9171 0.2037 0.025 Uiso 1 calc
C17 C 0.23084(18) 0.6459(4) 0.3322(2) 0.0255(11) Uani 1 d
C18 C 0.50113(19) 0.3737(4) 0.8688(2) 0.0233(10) Uani 1 d
H18 H 0.5132 0.3958 0.9132 0.028 Uiso 1 calc
C19 C -0.0774(2) 0.8984(4) 0.0481(2) 0.0306(12) Uani 1 d
H19 H -0.1108 0.863 0.0228 0.037 Uiso 1 calc
C20 C 0.45006(18) 0.3217(4) 0.8374(2) 0.0208(9) Uani 1 d
C21 C -0.00784(18) 0.9125(4) 0.3623(2) 0.0216(9) Uani 1 d
H21 H -0.0216 0.932 0.3937 0.026 Uiso 1 calc
C22 C 0.06296(16) 0.8219(3) 0.2327(2) 0.0165(9) Uani 1 d
C23 C 0.04411(17) 0.8638(4) 0.3830(2) 0.0187(9) Uani 1 d
C24 C 0.48902(19) 0.3480(4) 0.6179(2) 0.0226(10) Uani 1 d
C25 C -0.03992(18) 0.7066(4) 0.0921(2) 0.0237(10) Uani 1 d
H25 H -0.0071 0.6766 0.1288 0.028 Uiso 1 calc
C26 C 0.34860(18) 0.2214(4) 0.7602(2) 0.0214(10) Uani 1 d
H26 H 0.3146 0.1883 0.735 0.026 Uiso 1 calc
C27 C 0.41165(18) 0.3006(4) 0.8637(2) 0.0232(10) Uani 1 d
H27 H 0.4195 0.3205 0.9078 0.028 Uiso 1 calc
C28 C 0.36285(18) 0.2515(4) 0.8258(2) 0.0234(10) Uani 1 d
H28 H 0.3379 0.2374 0.8447 0.028 Uiso 1 calc
C29 C 0.43755(17) 0.2752(3) 0.6706(2) 0.0174(9) Uani 1 d
C30 C 0.43552(17) 0.2910(4) 0.7723(2) 0.0184(9) Uani 1 d
C31 C 0.5423(2) 0.1213(4) 0.5683(3) 0.0358(12) Uani 1 d
H31A H 0.5465 0.0392 0.5714 0.054 Uiso 1 calc
H31B H 0.5079 0.1404 0.5323 0.054 Uiso 1 calc
H31C H 0.572 0.1545 0.56 0.054 Uiso 1 calc
C32 C -0.03830(18) 0.9315(4) 0.2975(2) 0.0226(10) Uani 1 d
H32 H -0.0728 0.9651 0.285 0.027 Uiso 1 calc
C33 C 0.20845(17) 0.7532(4) 0.3144(2) 0.0213(10) Uani 1 d
C34 C -0.03414(18) 0.8332(4) 0.0903(2) 0.0231(10) Uani 1 d
C35 C 0.51766(18) 0.3637(4) 0.7698(2) 0.0228(10) Uani 1 d
H35 H 0.5404 0.3794 0.748 0.027 Uiso 1 calc
C36 C -0.0239(2) 1.0661(4) 0.0783(2) 0.0360(13) Uani 1 d
H36 H -0.0209 1.1449 0.0733 0.043 Uiso 1 calc
C37 C -0.04210(19) 0.6555(4) 0.0287(2) 0.0268(11) Uani 1 d
H37A H -0.0458 0.5735 0.03 0.04 Uiso 1 calc
H37B H -0.073 0.6864 -0.0083 0.04 Uiso 1 calc
H37C H -0.0088 0.6736 0.0237 0.04 Uiso 1 calc
C38 C 0.20013(19) 0.5401(4) 0.3005(2) 0.0292(11) Uani 1 d
H38 H 0.1693 0.563 0.2592 0.035 Uiso 1 calc
C39 C 0.5735(3) 0.4768(5) 0.6202(3) 0.0452(16) Uani 1 d
H39 H 0.6031 0.5214 0.6221 0.054 Uiso 1 calc
C40 C 0.0728(2) 1.0652(4) 0.1617(2) 0.0260(10) Uani 1 d
H40 H 0.1019 1.0069 0.1771 0.031 Uiso 1 calc
C41 C 0.54327(19) 0.1676(4) 0.6324(2) 0.0261(10) Uani 1 d
H41 H 0.5119 0.1355 0.639 0.031 Uiso 1 calc
C42 C 0.28757(19) 0.8428(5) 0.3906(2) 0.0311(12) Uani 1 d
H42 H 0.3076 0.9084 0.4104 0.037 Uiso 1 calc
C43 C 0.26096(19) 0.2759(5) 0.5972(2) 0.0277(11) Uani 1 d
C44 C 0.4819(2) 0.4647(4) 0.6089(3) 0.0306(11) Uani 1 d
C45 C 0.4345(2) 0.5855(5) 0.6610(3) 0.0400(13) Uani 1 d
H45A H 0.4472 0.5332 0.6981 0.06 Uiso 1 calc
H45B H 0.4604 0.6473 0.6695 0.06 Uiso 1 calc
H45C H 0.3993 0.616 0.6553 0.06 Uiso 1 calc
C46 C 0.0704(2) 1.1205(4) 0.2220(2) 0.0319(12) Uani 1 d
H46A H 0.0603 1.064 0.2469 0.048 Uiso 1 calc
H46B H 0.1058 1.1519 0.2494 0.048 Uiso 1 calc
H46C H 0.0435 1.181 0.2083 0.048 Uiso 1 calc
C47 C 0.2783(2) 0.3929(5) 0.5879(3) 0.0351(13) Uani 1 d
H47 H 0.3111 0.3851 0.5786 0.042 Uiso 1 calc
C48 C 0.22593(19) 0.0569(5) 0.6078(3) 0.0367(13) Uani 1 d
H48 H 0.2132 -0.0168 0.61 0.044 Uiso 1 calc
C49 C 0.02009(19) 1.0060(4) 0.1212(2) 0.0243(10) Uani 1 d
C50 C 0.1767(3) 0.4829(5) 0.3437(3) 0.0468(15) Uani 1 d
H50A H 0.1571 0.4149 0.3219 0.07 Uiso 1 calc
H50B H 0.2059 0.4622 0.3855 0.07 Uiso 1 calc
H50C H 0.1519 0.5346 0.3517 0.07 Uiso 1 calc
C51 C -0.0892(2) 0.6725(5) 0.1045(3) 0.0365(12) Uani 1 d
H51A H -0.0915 0.5901 0.1053 0.055 Uiso 1 calc
H51B H -0.0859 0.703 0.1466 0.055 Uiso 1 calc
H51C H -0.1219 0.7024 0.0696 0.055 Uiso 1 calc
C52 C 0.4291(2) 0.5232(4) 0.5992(3) 0.0378(13) Uani 1 d
H52 H 0.401 0.4637 0.5904 0.045 Uiso 1 calc
C53 C 0.5255(3) 0.5270(4) 0.6094(3) 0.0435(14) Uani 1 d
H53 H 0.5217 0.606 0.6021 0.052 Uiso 1 calc
C54 C 0.2351(2) 0.4526(5) 0.5292(3) 0.0428(14) Uani 1 d
H54A H 0.2478 0.5281 0.5248 0.064 Uiso 1 calc
H54B H 0.2282 0.4091 0.4895 0.064 Uiso 1 calc
H54C H 0.2018 0.4587 0.5359 0.064 Uiso 1 calc
C55 C 0.2099(2) 0.2553(6) 0.5963(3) 0.0394(14) Uani 1 d
H55 H 0.1862 0.3167 0.5912 0.047 Uiso 1 calc
C56 C 0.3138(2) -0.0296(4) 0.6170(3) 0.0306(11) Uani 1 d
H56 H 0.3462 -0.0025 0.6108 0.037 Uiso 1 calc
C57 C 0.31002(19) 0.7381(5) 0.4105(3) 0.0370(13) Uani 1 d
H57 H 0.3452 0.733 0.4443 0.044 Uiso 1 calc
C58 C 0.0884(3) 1.1525(5) 0.1230(3) 0.0402(14) Uani 1 d
H58A H 0.1225 1.188 0.1513 0.06 Uiso 1 calc
H58B H 0.0926 1.1158 0.0861 0.06 Uiso 1 calc
H58C H 0.0602 1.21 0.1064 0.06 Uiso 1 calc
C59 C 0.2132(2) 0.9696(5) 0.3214(3) 0.0347(12) Uani 1 d
H59 H 0.1751 0.961 0.2887 0.042 Uiso 1 calc
C60 C -0.0723(2) 1.0120(5) 0.0428(2) 0.0374(13) Uani 1 d
H60 H -0.1023 1.0546 0.0143 0.045 Uiso 1 calc
C61 C 0.5793(2) 0.3610(5) 0.6284(3) 0.0382(13) Uani 1 d
H61 H 0.6128 0.327 0.6353 0.046 Uiso 1 calc
C62 C 0.2829(2) 0.6403(5) 0.3826(2) 0.0354(13) Uani 1 d
H62 H 0.2994 0.5692 0.3975 0.042 Uiso 1 calc
C63 C 0.2936(2) 0.4652(5) 0.6485(3) 0.0466(15) Uani 1 d
H63A H 0.3045 0.5401 0.64 0.07 Uiso 1 calc
H63B H 0.2626 0.4724 0.66 0.07 Uiso 1 calc
H63C H 0.3237 0.43 0.6848 0.07 Uiso 1 calc
C64 C 0.2123(2) 1.0391(5) 0.3783(3) 0.0430(14) Uani 1 d
H64A H 0.1973 1.1138 0.3625 0.065 Uiso 1 calc
H64B H 0.1899 1.0009 0.3971 0.065 Uiso 1 calc
H64C H 0.2491 1.047 0.4118 0.065 Uiso 1 calc
C65 C 0.23584(18) 0.8531(4) 0.3420(2) 0.0267(11) Uani 1 d
C66 C 0.5947(2) 0.1322(5) 0.6897(3) 0.0426(14) Uani 1 d
H66A H 0.5971 0.0498 0.6914 0.064 Uiso 1 calc
H66B H 0.6259 0.1633 0.6841 0.064 Uiso 1 calc
H66C H 0.5941 0.1605 0.7304 0.064 Uiso 1 calc
C67 C 0.1935(2) 0.1485(6) 0.6027(3) 0.0418(15) Uani 1 d
H67 H 0.1592 0.1376 0.6036 0.05 Uiso 1 calc
C68 C 0.3332(2) -0.0800(5) 0.6845(3) 0.0435(14) Uani 1 d
H68A H 0.3564 -0.1449 0.6875 0.065 Uiso 1 calc
H68B H 0.3538 -0.0234 0.717 0.065 Uiso 1 calc
H68C H 0.3022 -0.1044 0.6929 0.065 Uiso 1 calc
C69 C 0.4096(3) 0.6034(5) 0.5425(3) 0.0579(18) Uani 1 d
H69A H 0.4062 0.5635 0.5027 0.087 Uiso 1 calc
H69B H 0.3745 0.6339 0.5368 0.087 Uiso 1 calc
H69C H 0.4355 0.6652 0.551 0.087 Uiso 1 calc
C70 C 0.2351(3) 0.4579(5) 0.2822(3) 0.0486(16) Uani 1 d
H70A H 0.2139 0.3907 0.262 0.073 Uiso 1 calc
H70B H 0.2472 0.4942 0.2514 0.073 Uiso 1 calc
H70C H 0.2665 0.4361 0.3217 0.073 Uiso 1 calc
C71 C 0.2439(3) 1.0324(6) 0.2883(3) 0.062(2) Uani 1 d
H71A H 0.2283 1.1076 0.2755 0.093 Uiso 1 calc
H71B H 0.2818 1.0393 0.3187 0.093 Uiso 1 calc
H71C H 0.2413 0.9907 0.2494 0.093 Uiso 1 calc
C72 C 0.2864(3) -0.1181(6) 0.5651(3) 0.0553(17) Uani 1 d
H72A H 0.2741 -0.0836 0.5217 0.083 Uiso 1 calc
H72B H 0.312 -0.1786 0.5688 0.083 Uiso 1 calc
H72C H 0.2554 -0.1493 0.5713 0.083 Uiso 1 calc

loop_
_atom_site_aniso_label
_atom_site_aniso_U_11
_atom_site_aniso_U_22
_atom_site_aniso_U_33
_atom_site_aniso_U_23
_atom_site_aniso_U_13
_atom_site_aniso_U_12
Fe1 0.0205(3) 0.0221(3) 0.0166(3) -0.0005(2) 0.0076(3) 0.0014(3)
Cl1 0.0274(6) 0.0234(6) 0.0248(6) -0.0038(4) 0.0099(5) 0.0010(4)
Cl2 0.0530(8) 0.0358(7) 0.0215(6) 0.0063(5) 0.0149(6) 0.0158(6)
Fe2 0.0168(3) 0.0201(3) 0.0160(3) 0.0019(2) 0.0070(3) 0.0018(3)
Cl3 0.0243(6) 0.0215(6) 0.0240(6) 0.0002(4) 0.0105(5) 0.0005(4)
Cl4 0.0390(7) 0.0380(7) 0.0305(6) 0.0011(5) 0.0193(6) -0.0123(6)
N1 0.0131(18) 0.026(2) 0.019(2) -0.0048(16) 0.0039(16) -0.0008(15)
N2 0.0215(19) 0.0163(19) 0.022(2) -0.0028(15) 0.0111(16) -0.0008(14)
N3 0.0125(17) 0.0197(19) 0.0183(19) 0.0020(15) 0.0046(15) -0.0004(14)
N4 0.0137(17) 0.0157(18) 0.0185(19) 0.0018(14) 0.0020(15) 0.0019(14)
C1 0.024(2) 0.021(2) 0.012(2) 0.0027(17) 0.0048(18) 0.0083(18)
C2 0.016(2) 0.013(2) 0.019(2) 0.0013(17) 0.0057(18) 0.0000(16)
C3 0.015(2) 0.018(2) 0.017(2) 0.0017(17) 0.0033(18) 0.0004(16)
C4 0.016(2) 0.018(2) 0.020(2) 0.0015(17) 0.0071(18) -0.0021(17)
C5 0.027(2) 0.021(2) 0.023(2) -0.0053(19) 0.013(2) -0.0081(19)
C6 0.017(2) 0.042(3) 0.021(2) 0.000(2) 0.0057(19) -0.002(2)
C7 0.015(2) 0.013(2) 0.017(2) 0.0002(16) 0.0038(17) -0.0010(16)
C8 0.010(2) 0.040(3) 0.014(2) -0.0002(19) 0.0015(17) 0.0002(19)
C9 0.019(2) 0.022(2) 0.018(2) 0.0026(18) 0.0050(19) 0.0035(18)
C10 0.021(2) 0.022(2) 0.029(3) -0.006(2) 0.006(2) -0.0020(19)
C11 0.027(2) 0.025(3) 0.033(3) -0.011(2) 0.023(2) -0.0091(19)
C12 0.022(2) 0.025(2) 0.014(2) 0.0008(18) 0.0024(19) -0.0072(18)
C13 0.018(2) 0.027(2) 0.018(2) 0.0026(18) 0.0034(19) -0.0030(18)
C14 0.014(2) 0.020(2) 0.020(2) 0.0018(17) 0.0072(18) 0.0043(17)
C15 0.020(2) 0.018(2) 0.021(2) 0.0016(18) 0.0079(18) 0.0023(17)
C16 0.019(2) 0.022(2) 0.018(2) -0.0024(18) 0.0056(18) 0.0012(18)
C17 0.018(2) 0.041(3) 0.019(2) 0.000(2) 0.0083(19) 0.007(2)
C18 0.028(2) 0.025(2) 0.017(2) -0.0056(18) 0.009(2) -0.0012(19)
C19 0.027(3) 0.032(3) 0.019(2) -0.005(2) -0.004(2) 0.013(2)
C20 0.025(2) 0.019(2) 0.017(2) 0.0011(18) 0.0072(19) 0.0048(18)
C21 0.022(2) 0.021(2) 0.026(2) -0.0055(19) 0.013(2) -0.0047(18)
C22 0.016(2) 0.013(2) 0.019(2) 0.0013(17) 0.0051(18) -0.0002(17)
C23 0.021(2) 0.017(2) 0.019(2) -0.0023(17) 0.0085(18) -0.0059(17)
C24 0.031(3) 0.022(2) 0.019(2) -0.0043(18) 0.013(2) -0.007(2)
C25 0.018(2) 0.024(2) 0.024(2) 0.0046(19) 0.0036(19) 0.0045(18)
C26 0.017(2) 0.027(3) 0.019(2) 0.0015(18) 0.0071(19) 0.0019(18)
C27 0.028(2) 0.025(2) 0.018(2) 0.0017(19) 0.011(2) 0.0041(19)
C28 0.021(2) 0.029(3) 0.024(2) 0.0040(19) 0.013(2) 0.0038(19)
C29 0.016(2) 0.016(2) 0.019(2) -0.0012(17) 0.0050(18) 0.0020(17)
C30 0.017(2) 0.020(2) 0.017(2) 0.0033(17) 0.0063(18) 0.0039(17)
C31 0.037(3) 0.029(3) 0.047(3) -0.011(2) 0.023(3) -0.004(2)
C32 0.016(2) 0.027(2) 0.023(2) -0.0003(19) 0.0062(19) 0.0029(18)
C33 0.013(2) 0.034(3) 0.017(2) 0.0044(19) 0.0069(18) 0.0038(19)
C34 0.021(2) 0.027(3) 0.018(2) -0.0024(19) 0.0050(19) 0.0069(19)
C35 0.024(2) 0.023(2) 0.024(2) -0.0012(19) 0.012(2) -0.0032(19)
C36 0.052(3) 0.019(3) 0.026(3) 0.002(2) 0.005(2) 0.012(2)
C37 0.027(2) 0.023(2) 0.027(3) 0.001(2) 0.007(2) 0.006(2)
C38 0.026(3) 0.036(3) 0.019(2) 0.006(2) 0.002(2) 0.014(2)
C39 0.059(4) 0.034(3) 0.065(4) -0.022(3) 0.048(3) -0.030(3)
C40 0.032(3) 0.018(2) 0.029(3) 0.0031(19) 0.014(2) 0.002(2)
C41 0.023(2) 0.026(3) 0.034(3) -0.008(2) 0.017(2) -0.007(2)
C42 0.018(2) 0.050(3) 0.026(3) -0.004(2) 0.010(2) -0.008(2)
C43 0.020(2) 0.045(3) 0.017(2) 0.004(2) 0.0065(19) 0.007(2)
C44 0.044(3) 0.022(2) 0.030(3) -0.008(2) 0.020(2) -0.007(2)
C45 0.053(4) 0.033(3) 0.039(3) 0.008(2) 0.024(3) 0.015(3)
C46 0.043(3) 0.026(3) 0.029(3) -0.002(2) 0.017(2) -0.008(2)
C47 0.025(3) 0.046(3) 0.037(3) 0.003(2) 0.016(2) 0.015(2)
C48 0.019(2) 0.059(4) 0.030(3) 0.003(3) 0.008(2) -0.005(2)
C49 0.032(3) 0.023(2) 0.015(2) -0.0003(18) 0.007(2) 0.006(2)
C50 0.051(4) 0.048(4) 0.040(3) -0.002(3) 0.017(3) -0.002(3)
C51 0.032(3) 0.041(3) 0.038(3) 0.003(2) 0.016(2) 0.002(2)
C52 0.044(3) 0.023(3) 0.040(3) 0.002(2) 0.010(3) 0.006(2)
C53 0.066(4) 0.022(3) 0.056(4) -0.011(3) 0.040(3) -0.014(3)
C54 0.050(3) 0.047(3) 0.032(3) 0.009(3) 0.017(3) 0.019(3)
C55 0.018(3) 0.069(4) 0.030(3) 0.014(3) 0.009(2) 0.016(3)
C56 0.024(3) 0.033(3) 0.036(3) -0.004(2) 0.014(2) -0.008(2)
C57 0.014(2) 0.068(4) 0.025(3) -0.004(3) 0.004(2) 0.006(2)
C58 0.060(4) 0.032(3) 0.041(3) 0.005(2) 0.033(3) 0.001(3)
C59 0.027(3) 0.035(3) 0.032(3) 0.003(2) 0.002(2) -0.009(2)
C60 0.037(3) 0.030(3) 0.027(3) 0.001(2) -0.006(2) 0.020(2)
C61 0.040(3) 0.037(3) 0.052(4) -0.021(3) 0.034(3) -0.014(2)
C62 0.023(3) 0.055(4) 0.026(3) 0.006(2) 0.007(2) 0.018(2)
C63 0.041(3) 0.046(3) 0.044(3) 0.008(3) 0.007(3) 0.017(3)
C64 0.041(3) 0.038(3) 0.054(4) -0.005(3) 0.023(3) 0.000(3)
C65 0.017(2) 0.042(3) 0.021(2) -0.002(2) 0.009(2) -0.004(2)
C66 0.036(3) 0.037(3) 0.047(3) 0.001(3) 0.009(3) -0.002(2)
C67 0.014(2) 0.076(4) 0.034(3) 0.010(3) 0.008(2) 0.003(3)
C68 0.040(3) 0.046(3) 0.036(3) 0.001(3) 0.007(3) 0.008(3)
C69 0.093(5) 0.039(3) 0.037(3) 0.002(3) 0.021(4) 0.009(3)
C70 0.054(4) 0.046(4) 0.049(4) -0.005(3) 0.023(3) 0.017(3)
C71 0.094(6) 0.054(4) 0.047(4) -0.004(3) 0.039(4) -0.029(4)
C72 0.064(4) 0.052(4) 0.044(4) -0.015(3) 0.016(3) -0.009(3)

loop_
_atom_type_symbol
_atom_type_description
_atom_type_scat_dispersion_real
_atom_type_scat_dispersion_imag
_atom_type_scat_source
C C 0.0033 0.0016 'International Tables Vol C Tables 4.2.6.8 and 6.1.1.4'
H H 0 0 'International Tables Vol C Tables 4.2.6.8 and 6.1.1.4'
N N 0.0061 0.0033 'International Tables Vol C Tables 4.2.6.8 and 6.1.1.4'
Cl Cl 0.1484 0.1585 'International Tables Vol C Tables 4.2.6.8 and 6.1.1.4'
Fe Fe 0.3463 0.8444 'International Tables Vol C Tables 4.2.6.8 and 6.1.1.4'

loop_
_geom_angle_atom_site_label_1
_geom_angle_atom_site_label_2
_geom_angle_atom_site_label_3
_geom_angle
N1 Fe1 N2 78.61(14)
N1 Fe1 Cl2 113.98(11)
N2 Fe1 Cl2 111.69(11)
N1 Fe1 Cl1 108.94(11)
N2 Fe1 Cl1 112.94(10)
Cl2 Fe1 Cl1 122.40(5)
N3 Fe2 N4 78.04(14)
N3 Fe2 Cl4 114.26(10)
N4 Fe2 Cl4 116.17(10)
N3 Fe2 Cl3 112.66(11)
N4 Fe2 Cl3 110.09(10)
Cl4 Fe2 Cl3 118.78(5)
C14 N1 C8 118.4(4)
C14 N1 Fe1 112.5(3)
C8 N1 Fe1 128.8(3)
C29 N2 C24 117.9(4)
C29 N2 Fe1 112.4(3)
C24 N2 Fe1 129.4(3)
C3 N3 C33 117.5(4)
C3 N3 Fe2 112.9(3)
C33 N3 Fe2 129.4(3)
C22 N4 C1 118.6(4)
C22 N4 Fe2 112.7(3)
C1 N4 Fe2 128.7(3)
C34 C1 C49 123.2(4)
C34 C1 N4 120.2(4)
C49 C1 N4 116.6(4)
C16 C2 C7 118.9(4)
C16 C2 C22 135.5(4)
C7 C2 C22 105.5(3)
N3 C3 C4 135.2(4)
N3 C3 C22 117.4(4)
C4 C3 C22 106.9(4)
C13 C4 C7 119.6(4)
C13 C4 C3 134.2(4)
C7 C4 C3 106.1(4)
C12 C5 C23 120.6(4)
C8 C6 C48 117.4(5)
C8 C6 C56 122.4(4)
C48 C6 C56 120.2(5)
C23 C7 C4 123.5(4)
C23 C7 C2 122.5(4)
C4 C7 C2 113.9(4)
C6 C8 C43 123.3(4)
C6 C8 N1 120.4(4)
C43 C8 N1 116.3(4)
C26 C9 C30 119.3(4)
C26 C9 C14 135.0(4)
C30 C9 C14 105.4(4)
C18 C10 C35 122.6(4)
C24 C11 C61 117.3(4)
C24 C11 C41 122.7(4)
C61 C11 C41 119.9(4)
C5 C12 C13 122.7(4)
C4 C13 C12 117.7(4)
N1 C14 C9 133.9(4)
N1 C14 C29 117.4(4)
C9 C14 C29 108.2(4)
C35 C15 C30 119.5(4)
C35 C15 C29 134.4(4)
C30 C15 C29 106.0(4)
C2 C16 C32 118.7(4)
C33 C17 C62 116.8(5)
C33 C17 C38 122.0(4)
C62 C17 C38 121.2(5)
C10 C18 C20 121.2(4)
C60 C19 C34 121.1(5)
C30 C20 C18 115.8(4)
C30 C20 C27 116.6(4)
C18 C20 C27 127.5(4)
C32 C21 C23 120.4(4)
N4 C22 C2 134.8(4)
N4 C22 C3 117.1(4)
C2 C22 C3 107.5(4)
C7 C23 C21 116.7(4)
C7 C23 C5 115.9(4)
C21 C23 C5 127.4(4)
C11 C24 C44 122.9(4)
C11 C24 N2 120.7(4)
C44 C24 N2 116.4(4)
C34 C25 C37 109.6(4)
C34 C25 C51 112.1(4)
C37 C25 C51 111.1(4)
C9 C26 C28 118.3(4)
C28 C27 C20 120.2(4)
C27 C28 C26 122.6(4)
N2 C29 C15 134.7(4)
N2 C29 C14 118.3(4)
C15 C29 C14 106.4(4)
C20 C30 C9 122.9(4)
C20 C30 C15 123.1(4)
C9 C30 C15 113.9(4)
C21 C32 C16 122.6(4)
C17 C33 C65 123.6(4)
C17 C33 N3 118.5(4)
C65 C33 N3 117.8(4)
C1 C34 C19 116.7(4)
C1 C34 C25 123.3(4)
C19 C34 C25 119.9(4)
C15 C35 C10 117.8(4)
C60 C36 C49 120.5(5)
C17 C38 C50 111.5(4)
C17 C38 C70 111.8(4)
C50 C38 C70 110.7(5)
C53 C39 C61 120.4(5)
C58 C40 C49 112.9(4)
C58 C40 C46 109.6(4)
C49 C40 C46 110.9(4)
C11 C41 C66 112.4(4)
C11 C41 C31 108.8(4)
C66 C41 C31 110.5(4)
C57 C42 C65 120.5(5)
C55 C43 C8 116.2(5)
C55 C43 C47 121.4(5)
C8 C43 C47 122.3(4)
C53 C44 C24 117.2(5)
C53 C44 C52 120.3(5)
C24 C44 C52 122.5(5)
C43 C47 C63 112.7(5)
C43 C47 C54 111.8(5)
C63 C47 C54 110.0(4)
C67 C48 C6 120.4(5)
C36 C49 C1 117.6(4)
C36 C49 C40 120.8(4)
C1 C49 C40 121.6(4)
C69 C52 C45 109.4(4)
C69 C52 C44 113.3(5)
C45 C52 C44 110.8(5)
C39 C53 C44 121.2(5)
C67 C55 C43 121.5(5)
C68 C56 C6 111.6(4)
C68 C56 C72 110.9(5)
C6 C56 C72 111.9(5)
C42 C57 C62 121.9(5)
C65 C59 C71 111.3(5)
C65 C59 C64 112.5(4)
C71 C59 C64 110.0(5)
C19 C60 C36 120.9(4)
C39 C61 C11 120.9(5)
C57 C62 C17 120.0(5)
C42 C65 C33 117.1(5)
C42 C65 C59 118.5(5)
C33 C65 C59 124.3(4)
C55 C67 C48 121.0(5)

loop_
_geom_bond_atom_site_label_1
_geom_bond_atom_site_label_2
_geom_bond_distance
Fe1 N1 2.132(4)
Fe1 N2 2.140(4)
Fe1 Cl2 2.2138(14)
Fe1 Cl1 2.2191(13)
Fe2 N3 2.122(4)
Fe2 N4 2.134(4)
Fe2 Cl4 2.2056(13)
Fe2 Cl3 2.2295(13)
N1 C14 1.288(6)
N1 C8 1.446(5)
N2 C29 1.271(6)
N2 C24 1.451(6)
N3 C3 1.283(6)
N3 C33 1.448(5)
N4 C22 1.284(6)
N4 C1 1.441(5)
C1 C34 1.395(6)
C1 C49 1.396(7)
C2 C16 1.374(6)
C2 C7 1.424(6)
C2 C22 1.458(6)
C3 C4 1.464(6)
C3 C22 1.506(6)
C4 C13 1.377(6)
C4 C7 1.405(6)
C5 C12 1.371(7)
C5 C23 1.418(6)
C6 C8 1.396(7)
C6 C48 1.398(7)
C6 C56 1.517(7)
C7 C23 1.401(6)
C8 C43 1.401(7)
C9 C26 1.379(6)
C9 C30 1.415(6)
C9 C14 1.462(6)
C10 C18 1.365(7)
C10 C35 1.416(7)
C11 C24 1.387(7)
C11 C61 1.391(7)
C11 C41 1.511(7)
C12 C13 1.415(7)
C14 C29 1.510(6)
C15 C35 1.370(6)
C15 C30 1.425(6)
C15 C29 1.468(6)
C16 C32 1.410(6)
C17 C33 1.397(7)
C17 C62 1.406(7)
C17 C38 1.514(7)
C18 C20 1.416(6)
C19 C60 1.367(8)
C19 C34 1.403(6)
C20 C30 1.396(6)
C20 C27 1.416(6)
C21 C32 1.365(6)
C21 C23 1.417(6)
C24 C44 1.402(7)
C25 C34 1.513(7)
C25 C37 1.524(7)
C25 C51 1.531(7)
C26 C28 1.405(6)
C27 C28 1.379(7)
C31 C41 1.530(7)
C33 C65 1.403(7)
C36 C60 1.384(8)
C36 C49 1.388(7)
C38 C50 1.519(8)
C38 C70 1.530(7)
C39 C53 1.364(8)
C39 C61 1.387(8)
C40 C58 1.519(7)
C40 C49 1.520(7)
C40 C46 1.528(7)
C41 C66 1.521(7)
C42 C57 1.375(8)
C42 C65 1.389(7)
C43 C55 1.400(7)
C43 C47 1.509(8)
C44 C53 1.392(7)
C44 C52 1.527(8)
C45 C52 1.525(8)
C47 C63 1.514(8)
C47 C54 1.533(7)
C48 C67 1.375(8)
C52 C69 1.501(8)
C55 C67 1.371(9)
C56 C68 1.508(8)
C56 C72 1.519(8)
C57 C62 1.381(8)
C59 C65 1.507(7)
C59 C71 1.518(8)
C59 C64 1.529(8)
